data_4117539
loop_
_publ_author_name
'Tao Wu'
'Xianhui Bu'
'Puhong Liao'
'Le Wang'
'Shou-Tian Zheng'
'Richard Ma'
'Pingyun Feng'

_publ_section_title
;
 Superbase Route to Supertetrahedral Chalcogenide Clusters
;
_journal_name_full 'Journal of the American Chemical Society'
_journal_page_first 3619
_journal_page_last 3622
_journal_paper_doi 10.1021/ja210039u
_journal_volume 134
_journal_year 2012
_chemical_formula_moiety 'C40 Cd13 In22 N4 S52'
_chemical_formula_sum 'C40 Cd13 In22 N4 S52'
_chemical_formula_weight 6190.80
_chemical_name_systematic
; 
 ? 
;
_space_group_IT_number 141
_symmetry_cell_setting tetragonal
_symmetry_space_group_name_Hall '-I 4bd 2'
_symmetry_space_group_name_H-M 'I 41/a m d :2'
_atom_sites_solution_hydrogens geom
_atom_sites_solution_primary direct
_atom_sites_solution_secondary difmap
_audit_creation_method SHELXL-97
_cell_angle_alpha 90.00
_cell_angle_beta 90.00
_cell_angle_gamma 90.00
_cell_formula_units_Z 4
_cell_length_a 28.0877(4)
_cell_length_b 28.0877(4)
_cell_length_c 26.7025(4)
_cell_measurement_temperature 150(2)
_cell_volume 21066.1(5)
_computing_cell_refinement 'Bruker SAINT'
_computing_data_collection 'Bruker SMART'
_computing_data_reduction 'Bruker SAINT'
_computing_molecular_graphics XP
_computing_publication_material XCIF
_computing_structure_refinement 'SHELXL-97 (Sheldrick, 2008)'
_computing_structure_solution 'SHELXS-97 (Sheldrick, 2008)'
_diffrn_ambient_temperature 150(2)
_diffrn_measured_fraction_theta_full 1.000
_diffrn_measured_fraction_theta_max 1.000
_diffrn_measurement_device_type 'Bruker Smart Apex CCD'
_diffrn_measurement_method 'Omega Scan'
_diffrn_radiation_monochromator graphite
_diffrn_radiation_source 'fine-focus sealed tube'
_diffrn_radiation_type MoK\a
_diffrn_radiation_wavelength 0.71073
_diffrn_reflns_av_R_equivalents 0.1078
_diffrn_reflns_av_sigmaI/netI 0.0445
_diffrn_reflns_limit_h_max 27
_diffrn_reflns_limit_h_min -27
_diffrn_reflns_limit_k_max 27
_diffrn_reflns_limit_k_min -27
_diffrn_reflns_limit_l_max 25
_diffrn_reflns_limit_l_min -25
_diffrn_reflns_number 40812
_diffrn_reflns_theta_full 20.00
_diffrn_reflns_theta_max 20.00
_diffrn_reflns_theta_min 1.05
_exptl_absorpt_coefficient_mu 4.166
_exptl_absorpt_correction_type multi-scan
_exptl_crystal_colour 'pale yellow'
_exptl_crystal_density_diffrn 1.952
_exptl_crystal_description 'elongated square bipyramid'
_exptl_crystal_F_000 11208
_exptl_crystal_size_max 0.15
_exptl_crystal_size_mid 0.12
_exptl_crystal_size_min 0.12
_refine_diff_density_max 3.114
_refine_diff_density_min -6.611
_refine_diff_density_rms 0.642
_refine_ls_extinction_coef 0.00021(4)
_refine_ls_extinction_expression Fc^*^=kFc[1+0.001xFc^2^\l^3^/sin(2\q)]^-1/4^
_refine_ls_extinction_method SHELXL
_refine_ls_goodness_of_fit_ref 0.974
_refine_ls_hydrogen_treatment mixed
_refine_ls_matrix_type full
_refine_ls_number_parameters 140
_refine_ls_number_reflns 2601
_refine_ls_number_restraints 0
_refine_ls_restrained_S_all 0.974
_refine_ls_R_factor_all 0.2824
_refine_ls_R_factor_gt 0.1946
_refine_ls_shift/su_max 0.500
_refine_ls_shift/su_mean 0.102
_refine_ls_structure_factor_coef Fsqd
_refine_ls_weighting_details 'calc w=1/[\s^2^(Fo^2^)+(0.2000P)^2^+20000.0000P] where P=(Fo^2^+2Fc^2^)/3'
_refine_ls_weighting_scheme calc
_refine_ls_wR_factor_gt 0.4616
_refine_ls_wR_factor_ref 0.6185
_reflns_number_gt 1236
_reflns_number_total 2601
_reflns_threshold_expression >2sigma(I)
_cod_data_source_file ja210039u_si_002_6.cif
_cod_data_source_block ISC-9-No-SQ
_cod_original_sg_symbol_H-M 'I 41/a m d'
_cod_database_code 4117539

loop_
_symmetry_equiv_pos_as_xyz
'x, y, z'
'-x+1/2, -y, z+1/2'
'-y+1/4, x+3/4, z+1/4'
'y+1/4, -x+1/4, z+3/4'
'-x+1/2, y, -z+1/2'
'x, -y, -z'
'y+1/4, x+3/4, -z+1/4'
'-y+1/4, -x+1/4, -z+3/4'
'x+1/2, y+1/2, z+1/2'
'-x+1, -y+1/2, z+1'
'-y+3/4, x+5/4, z+3/4'
'y+3/4, -x+3/4, z+5/4'
'-x+1, y+1/2, -z+1'
'x+1/2, -y+1/2, -z+1/2'
'y+3/4, x+5/4, -z+3/4'
'-y+3/4, -x+3/4, -z+5/4'
'-x, -y, -z'
'x-1/2, y, -z-1/2'
'y-1/4, -x-3/4, -z-1/4'
'-y-1/4, x-1/4, -z-3/4'
'x-1/2, -y, z-1/2'
'-x, y, z'
'-y-1/4, -x-3/4, z-1/4'
'y-1/4, x-1/4, z-3/4'
'-x+1/2, -y+1/2, -z+1/2'
'x, y+1/2, -z'
'y+1/4, -x-1/4, -z+1/4'
'-y+1/4, x+1/4, -z-1/4'
'x, -y+1/2, z'
'-x+1/2, y+1/2, z+1/2'
'-y+1/4, -x-1/4, z+1/4'
'y+1/4, x+1/4, z-1/4'

loop_
_atom_site_label
_atom_site_type_symbol
_atom_site_fract_x
_atom_site_fract_y
_atom_site_fract_z
_atom_site_U_iso_or_equiv
_atom_site_adp_type
_atom_site_occupancy
_atom_site_symmetry_multiplicity
_atom_site_calc_flag
_atom_site_refinement_flags
N1 N 0.164(6) 0.2500 0.860(6) 0.20(6) Uiso 1 2 d S
Cd1 Cd 0.5000 0.2500 1.1250 0.168(11) Uani 1 8 d S
Cd2 Cd 0.4298(2) 0.3202(2) 1.02153(18) 0.081(2) Uani 1 1 d .
Cd3 Cd 0.3593(3) 0.2500 1.1252(3) 0.084(3) Uani 1 2 d S
In1 In 0.5000 0.2500 0.9147(4) 0.085(4) Uani 1 4 d S
In2 In 0.3598(3) 0.2500 0.9133(3) 0.109(4) Uani 1 2 d S
In3 In 0.3576(2) 0.3924(2) 1.1250 0.092(3) Uani 1 2 d S
In4 In 0.2874(3) 0.3219(3) 1.0207(2) 0.115(3) Uani 1 1 d .
In5 In 0.2239(5) 0.2500 0.9192(5) 0.175(6) Uani 1 2 d S
S1 S 0.4309(7) 0.2500 1.0745(7) 0.049(6) Uani 1 2 d S
S2 S 0.5000 0.3233(9) 0.9667(7) 0.058(6) Uani 1 2 d S
S3 S 0.4296(6) 0.3935(6) 1.0708(6) 0.063(5) Uani 1 1 d .
S4 S 0.3593(6) 0.3233(7) 0.9668(6) 0.075(6) Uani 1 1 d .
S5 S 0.2858(9) 0.2500 1.0750(9) 0.079(8) Uani 1 2 d S
S6 S 0.4302(10) 0.2500 0.8604(9) 0.097(10) Uani 1 2 d S
S7 S 0.2900(13) 0.2500 0.8610(12) 0.150(18) Uani 1 2 d S
S8 S 0.2160(9) 0.3209(13) 0.9684(10) 0.148(12) Uani 1 1 d .
S9 S 0.2861(7) 0.3937(9) 1.0727(8) 0.100(7) Uani 1 1 d .
C1 C 0.5000 0.390(3) 0.917(3) 0.037(18) Uiso 1 2 d S
C2 C 0.4288(18) 0.4620(19) 1.0212(18) 0.042(14) Uiso 1 1 d .
C3 C 0.430(3) 0.320(3) 0.812(3) 0.09(2) Uiso 1 1 d .
C4 C 0.360(3) 0.400(3) 0.908(3) 0.11(3) Uiso 1 1 d .
C5 C 0.176(9) 0.2500 1.134(9) 0.24(10) Uiso 1 2 d S
C6 C 0.215(3) 0.394(3) 1.128(3) 0.10(3) Uiso 1 1 d .

loop_
_atom_site_aniso_label
_atom_site_aniso_U_11
_atom_site_aniso_U_22
_atom_site_aniso_U_33
_atom_site_aniso_U_23
_atom_site_aniso_U_13
_atom_site_aniso_U_12
Cd1 0.130(13) 0.130(13) 0.24(3) 0.000 0.000 0.000
Cd2 0.088(5) 0.098(5) 0.058(4) 0.002(3) -0.003(3) 0.006(3)
Cd3 0.088(6) 0.097(6) 0.067(5) 0.000 0.000(4) 0.000
In1 0.097(9) 0.108(9) 0.051(6) 0.000 0.000 0.000
In2 0.104(7) 0.149(9) 0.072(5) 0.000 -0.005(5) 0.000
In3 0.102(4) 0.102(4) 0.073(5) 0.002(3) 0.002(3) 0.016(5)
In4 0.108(5) 0.153(7) 0.083(5) 0.002(4) -0.006(4) 0.015(4)
In5 0.155(11) 0.252(17) 0.117(9) 0.000 -0.006(8) 0.000
S1 0.044(14) 0.058(14) 0.045(12) 0.000 -0.001(10) 0.000
S2 0.063(15) 0.077(17) 0.033(12) 0.000(11) 0.000 0.000
S3 0.059(11) 0.067(12) 0.061(10) -0.001(9) 0.000(8) 0.012(9)
S4 0.056(11) 0.108(16) 0.060(11) 0.002(10) -0.017(9) 0.004(10)
S5 0.054(16) 0.12(2) 0.062(15) 0.000 -0.012(13) 0.000
S6 0.08(2) 0.17(3) 0.046(15) 0.000 -0.014(13) 0.000
S7 0.08(2) 0.29(6) 0.08(2) 0.000 -0.015(19) 0.000
S8 0.091(18) 0.24(3) 0.116(19) -0.01(2) -0.040(15) 0.03(2)
S9 0.081(14) 0.130(19) 0.088(14) -0.008(13) -0.022(12) 0.035(14)

loop_
_atom_type_symbol
_atom_type_description
_atom_type_scat_dispersion_real
_atom_type_scat_dispersion_imag
_atom_type_scat_source
S S 0.1246 0.1234 'International Tables Vol C Tables 4.2.6.8 and 6.1.1.4'
In In -0.7276 1.3100 'International Tables Vol C Tables 4.2.6.8 and 6.1.1.4'
Cd Cd -0.8075 1.2024 'International Tables Vol C Tables 4.2.6.8 and 6.1.1.4'
N N 0.0061 0.0033 'International Tables Vol C Tables 4.2.6.8 and 6.1.1.4'
C C 0.0033 0.0016 'International Tables Vol C Tables 4.2.6.8 and 6.1.1.4'

loop_
_geom_angle_atom_site_label_1
_geom_angle_atom_site_label_2
_geom_angle_atom_site_label_3
_geom_angle
_geom_angle_site_symmetry_1
_geom_angle_site_symmetry_3
S1 Cd1 S1 109.0(5) . 27_567
S1 Cd1 S1 109.0(5) . 20_658
S1 Cd1 S1 110.4(10) 27_567 20_658
S1 Cd1 S1 110.4(10) . 10_554
S1 Cd1 S1 109.0(5) 27_567 10_554
S1 Cd1 S1 109.0(5) 20_658 10_554
S1 Cd2 S3 111.8(5) . .
S1 Cd2 S2 111.4(7) . .
S3 Cd2 S2 107.0(7) . .
S1 Cd2 S4 112.6(7) . .
S3 Cd2 S4 106.7(6) . .
S2 Cd2 S4 106.9(6) . .
S1 Cd3 S3 110.9(5) . 16_556
S1 Cd3 S3 110.9(5) . 20_658
S3 Cd3 S3 107.7(8) 16_556 20_658
S1 Cd3 S5 113.0(8) . .
S3 Cd3 S5 107.1(6) 16_556 .
S3 Cd3 S5 107.1(6) 20_658 .
S6 In1 S6 107.0(13) . 10_554
S6 In1 S2 109.4(4) . .
S6 In1 S2 109.4(4) 10_554 .
S6 In1 S2 109.4(4) . 10_554
S6 In1 S2 109.4(4) 10_554 10_554
S2 In1 S2 112.0(11) . 10_554
S7 In2 S6 109.0(11) . .
S7 In2 S4 109.0(6) . 29
S6 In2 S4 109.6(6) . 29
S7 In2 S4 109.0(6) . .
S6 In2 S4 109.6(6) . .
S4 In2 S4 110.6(9) 29 .
S9 In3 S9 107.5(11) 16_556 .
S9 In3 S3 109.5(7) 16_556 .
S9 In3 S3 109.6(6) . .
S9 In3 S3 109.6(6) 16_556 16_556
S9 In3 S3 109.5(7) . 16_556
S3 In3 S3 111.1(8) . 16_556
S8 In4 S9 108.7(9) . .
S8 In4 S4 109.7(8) . .
S9 In4 S4 109.2(8) . .
S8 In4 S5 107.9(10) . .
S9 In4 S5 109.7(7) . .
S4 In4 S5 111.5(8) . .
N1 In5 S8 108(2) . 29
N1 In5 S8 108(2) . .
S8 In5 S8 112.4(16) 29 .
N1 In5 S7 97(4) . .
S8 In5 S7 115.1(9) 29 .
S8 In5 S7 115.1(9) . .
Cd1 S1 Cd3 111.3(8) . .
Cd1 S1 Cd2 110.0(6) . .
Cd3 S1 Cd2 108.4(6) . .
Cd1 S1 Cd2 110.0(6) . 29
Cd3 S1 Cd2 108.4(6) . 29
Cd2 S1 Cd2 108.7(8) . 29
C1 S2 Cd2 111.7(11) . .
C1 S2 Cd2 111.7(11) . 22_655
Cd2 S2 Cd2 106.8(8) . 22_655
C1 S2 In1 111.1(19) . .
Cd2 S2 In1 107.7(7) . .
Cd2 S2 In1 107.7(7) 22_655 .
Cd2 S3 Cd3 106.7(7) . 27_567
Cd2 S3 In3 107.7(7) . .
Cd3 S3 In3 108.3(6) 27_567 .
Cd2 S4 In4 108.0(6) . .
Cd2 S4 In2 107.7(7) . .
In4 S4 In2 108.8(8) . .
Cd3 S5 In4 107.6(7) . .
Cd3 S5 In4 107.6(7) . 29
In4 S5 In4 108.6(10) . 29
In2 S6 In1 107.9(10) . .
In2 S7 In5 104.6(13) . .
In5 S8 In4 104.2(11) . .
In3 S9 In4 107.4(8) . .
C5 C1 S2 172(10) 11_544 .

loop_
_geom_bond_atom_site_label_1
_geom_bond_atom_site_label_2
_geom_bond_distance
_geom_bond_site_symmetry_2
N1 In5 2.31(16) .
Cd1 S1 2.36(2) .
Cd1 S1 2.36(2) 27_567
Cd1 S1 2.36(2) 20_658
Cd1 S1 2.36(2) 10_554
Cd2 S1 2.427(13) .
Cd2 S3 2.444(18) .
Cd2 S2 2.457(13) .
Cd2 S4 2.463(17) .
Cd3 S1 2.42(2) .
Cd3 S3 2.448(16) 16_556
Cd3 S3 2.448(16) 20_658
Cd3 S5 2.46(2) .
In1 S6 2.44(3) .
In1 S6 2.44(3) 10_554
In1 S2 2.48(2) .
In1 S2 2.48(2) 10_554
In2 S7 2.41(3) .
In2 S6 2.43(3) .
In2 S4 2.51(2) 29
In2 S4 2.51(2) .
In3 S9 2.45(2) 16_556
In3 S9 2.45(2) .
In3 S3 2.487(17) .
In3 S3 2.487(17) 16_556
In4 S8 2.45(2) .
In4 S9 2.45(2) .
In4 S4 2.479(19) .
In4 S5 2.488(16) .
In5 S8 2.40(3) 29
In5 S8 2.40(3) .
In5 S7 2.42(4) .
S1 Cd2 2.427(13) 29
S2 C1 2.30(8) .
S2 Cd2 2.457(13) 22_655
S3 Cd3 2.448(16) 27_567
S5 In4 2.488(16) 29
C1 C5 1.3(2) 11_544
C4 C6 1.98(12) 11_544
C5 C1 1.3(2) 12_454
C6 C4 1.98(13) 12_454
